data_7124492
loop_
_publ_author_name
'Lionetti, Davide'
'Day, Victor W.'
'Lassalle-Kaiser, Benedikt'
'Blakemore, James D.'

_publ_section_title
;
 Multiple binding modes of an unconjugated bis(pyridine) ligand stabilize
 low-valent [Cp*Rh] complexes.
;
_journal_issue 14
_journal_name_full 'Chemical communications (Cambridge, England)'
_journal_page_first 1694
_journal_page_last 1697
_journal_paper_doi 10.1039/c7cc09164h
_journal_volume 54
_journal_year 2018
_chemical_formula_moiety 'C23 H29 N2 Rh, F6 P, 0.33(C)'
_chemical_formula_sum 'C23.33 H29 F6 N2 P Rh'
_chemical_formula_weight 585.32
_chemical_properties_physical Air-sensitive
_space_group_crystal_system triclinic
_space_group_IT_number 2
_space_group_name_Hall '-P 1'
_space_group_name_H-M_alt 'P -1'
_symmetry_space_group_name_Hall '-P 1'
_symmetry_space_group_name_H-M 'P -1'
_atom_sites_solution_hydrogens mixed
_atom_sites_solution_primary direct
_audit_creation_date 2017-09-08
_audit_creation_method
;
Olex2 1.2
(compiled 2017.08.10 svn.r3458 for OlexSys, GUI svn.r5381)
;
_audit_update_record
;
2017-09-11 deposited with the CCDC.
2018-01-03 downloaded from the CCDC.
;
_cell_angle_alpha 117.2535(17)
_cell_angle_beta 108.4380(17)
_cell_angle_gamma 97.3701(17)
_cell_formula_units_Z 2
_cell_length_a 10.6800(2)
_cell_length_b 11.8136(3)
_cell_length_c 11.8896(3)
_cell_measurement_reflns_used 4926
_cell_measurement_temperature 200(2)
_cell_measurement_theta_max 69.904
_cell_measurement_theta_min 4.450
_cell_volume 1196.94(6)
_computing_cell_refinement 'SAINT v8.34A (Bruker, 2013)'
_computing_data_collection 'Bruker APEX2'
_computing_data_reduction 'SAINT v8.34A (Bruker, 2013)'
_computing_molecular_graphics 'Olex2 (Dolomanov et al., 2009)'
_computing_publication_material 'Olex2 (Dolomanov et al., 2009)'
_computing_structure_refinement 'ShelXL (Sheldrick, 2015)'
_computing_structure_solution 'XS (Sheldrick, 2008)'
_diffrn_ambient_temperature 199.99
_diffrn_detector 'Bruker APEX2 area detector'
_diffrn_detector_area_resol_mean 7.9
_diffrn_detector_type 'CCD area detector'
_diffrn_measured_fraction_theta_full 0.964
_diffrn_measured_fraction_theta_max 0.935
_diffrn_measurement_device 'three-circle diffractometer'
_diffrn_measurement_device_type 'Bruker SMART APEX2 area detector'
_diffrn_measurement_method '\w and \f scans'
_diffrn_radiation_monochromator 'mirror optics'
_diffrn_radiation_probe x-ray
_diffrn_radiation_type CuK\a
_diffrn_radiation_wavelength 1.54178
_diffrn_reflns_av_R_equivalents 0.0774
_diffrn_reflns_av_unetI/netI 0.0642
_diffrn_reflns_Laue_measured_fraction_full 0.964
_diffrn_reflns_Laue_measured_fraction_max 0.935
_diffrn_reflns_limit_h_max 12
_diffrn_reflns_limit_h_min -13
_diffrn_reflns_limit_k_max 14
_diffrn_reflns_limit_k_min -14
_diffrn_reflns_limit_l_max 14
_diffrn_reflns_limit_l_min -14
_diffrn_reflns_number 19004
_diffrn_reflns_point_group_measured_fraction_full 0.964
_diffrn_reflns_point_group_measured_fraction_max 0.935
_diffrn_reflns_theta_full 66.000
_diffrn_reflns_theta_max 70.292
_diffrn_reflns_theta_min 4.401
_diffrn_source 'microfocus sealed X-ray tube'
_diffrn_source_type 'Incoatec I\ms'
_exptl_absorpt_coefficient_mu 6.956
_exptl_absorpt_correction_T_max 0.7533
_exptl_absorpt_correction_T_min 0.5494
_exptl_absorpt_correction_type multi-scan
_exptl_absorpt_process_details
;
SADABS-2014/5 (Bruker,2014/5) was used for absorption correction.
wR2(int) was 0.1467 before and 0.0756 after correction.
The Ratio of minimum to maximum transmission is 0.7293.
The \l/2 correction factor is 0.00150.
;
_exptl_crystal_colour purple
_exptl_crystal_density_diffrn 1.624
_exptl_crystal_description Plate
_exptl_crystal_F_000 594
_exptl_crystal_size_max 0.07
_exptl_crystal_size_mid 0.05
_exptl_crystal_size_min 0.015
_refine_diff_density_max 2.604
_refine_diff_density_min -1.267
_refine_diff_density_rms 0.154
_refine_ls_extinction_method none
_refine_ls_goodness_of_fit_ref 1.065
_refine_ls_hydrogen_treatment mixed
_refine_ls_matrix_type full
_refine_ls_number_parameters 364
_refine_ls_number_reflns 4268
_refine_ls_number_restraints 0
_refine_ls_restrained_S_all 1.065
_refine_ls_R_factor_all 0.0687
_refine_ls_R_factor_gt 0.0582
_refine_ls_shift/su_max 0.000
_refine_ls_shift/su_mean 0.000
_refine_ls_structure_factor_coef Fsqd
_refine_ls_weighting_details 'w=1/[\s^2^(Fo^2^)+(0.0898P)^2^+2.3136P] where P=(Fo^2^+2Fc^2^)/3'
_refine_ls_weighting_scheme calc
_refine_ls_wR_factor_gt 0.1448
_refine_ls_wR_factor_ref 0.1534
_reflns_Friedel_coverage 0.000
_reflns_number_gt 3638
_reflns_number_total 4268
_reflns_threshold_expression 'I > 2\s(I)'
_cod_data_source_file c7cc09164h3.cif
_cod_data_source_block 4
_cod_original_cell_volume 1196.94(5)
_cod_database_code 7124492
_shelx_shelxl_version_number 2014/7
_shelx_space_group_comment
;
The symmetry employed for this shelxl refinement is uniquely defined
by the following loop, which should always be used as a source of
symmetry information in preference to the above space-group names.
They are only intended as comments.
;
_shelx_estimated_absorpt_t_max 0.903
_shelx_estimated_absorpt_t_min 0.642
_olex2_refinement_description
;
1. Fixed Uiso
 At 1.5 times of:
  All C(H,H,H) groups
2.a Idealised Me refined as rotating group:
 C19(H19A,H19B,H19C), C20(H20A,H20B,H20C), C21(H21A,H21B,H21C), C22(H22A,H22B,
 H22C), C23(H23A,H23B,H23C)
;
_olex2_submission_special_instructions 'No special instructions were received'

loop_
_space_group_symop_operation_xyz
'x, y, z'
'-x, -y, -z'

loop_
_atom_site_label
_atom_site_type_symbol
_atom_site_fract_x
_atom_site_fract_y
_atom_site_fract_z
_atom_site_U_iso_or_equiv
_atom_site_adp_type
_atom_site_occupancy
_atom_site_site_symmetry_order
_atom_site_calc_flag
_atom_site_refinement_flags_posn
Rh1 Rh 0.37033(4) 0.10056(4) 0.30528(4) 0.03279(18) Uani 1 1 d .
N1 N 0.5299(4) 0.2577(4) 0.4965(5) 0.0287(9) Uani 1 1 d .
N2 N 0.5279(5) 0.0235(4) 0.2640(5) 0.0297(9) Uani 1 1 d .
C1 C 0.5034(6) 0.3069(6) 0.6115(6) 0.0351(12) Uani 1 1 d .
H1 H 0.414(9) 0.263(9) 0.586(9) 0.05(2) Uiso 1 1 d .
C2 C 0.6019(7) 0.3984(6) 0.7446(6) 0.0363(12) Uani 1 1 d .
H2 H 0.581(8) 0.429(8) 0.826(9) 0.05(2) Uiso 1 1 d .
C3 C 0.7365(6) 0.4420(6) 0.7637(6) 0.0355(12) Uani 1 1 d .
H3 H 0.806(8) 0.496(8) 0.852(9) 0.041(18) Uiso 1 1 d .
C4 C 0.7670(6) 0.3960(5) 0.6481(6) 0.0304(11) Uani 1 1 d .
H4 H 0.862(6) 0.423(5) 0.655(5) 0.010(11) Uiso 1 1 d .
C5 C 0.6609(5) 0.3054(5) 0.5148(6) 0.0274(10) Uani 1 1 d .
C6 C 0.6889(5) 0.2550(5) 0.3837(5) 0.0276(10) Uani 1 1 d .
C7 C 0.5934(6) 0.2879(6) 0.2829(6) 0.0324(11) Uani 1 1 d .
H7A H 0.471(7) 0.244(7) 0.236(7) 0.032(15) Uiso 1 1 d .
H7B H 0.626(10) 0.282(10) 0.216(10) 0.07(3) Uiso 1 1 d .
H7C H 0.614(6) 0.372(7) 0.322(7) 0.025(15) Uiso 1 1 d .
C8 C 0.8394(6) 0.3270(6) 0.4212(7) 0.0351(12) Uani 1 1 d .
H8A H 0.850(9) 0.296(9) 0.334(10) 0.06(2) Uiso 1 1 d .
H8B H 0.857(6) 0.429(6) 0.472(6) 0.019(13) Uiso 1 1 d .
H8C H 0.904(6) 0.320(6) 0.477(6) 0.016(13) Uiso 1 1 d .
C9 C 0.6590(5) 0.1021(5) 0.3110(5) 0.0266(10) Uani 1 1 d .
C10 C 0.7614(6) 0.0432(6) 0.2913(6) 0.0320(11) Uani 1 1 d .
H10 H 0.857(8) 0.101(8) 0.336(8) 0.042(18) Uiso 1 1 d .
C11 C 0.7294(6) -0.0949(6) 0.2212(6) 0.0360(12) Uani 1 1 d .
H11 H 0.803(7) -0.123(7) 0.218(7) 0.034(16) Uiso 1 1 d .
C12 C 0.5945(7) -0.1742(6) 0.1698(7) 0.0397(13) Uani 1 1 d .
H12 H 0.570(7) -0.273(7) 0.123(7) 0.033(16) Uiso 1 1 d .
C13 C 0.4984(6) -0.1115(6) 0.1930(6) 0.0363(12) Uani 1 1 d .
H13 H 0.395(8) -0.165(8) 0.161(8) 0.047(19) Uiso 1 1 d .
C14 C 0.1692(5) 0.0533(5) 0.3173(6) 0.0292(10) Uani 1 1 d .
C15 C 0.1874(5) 0.1641(6) 0.2951(6) 0.0310(11) Uani 1 1 d .
C16 C 0.1905(6) 0.1151(6) 0.1629(6) 0.0348(11) Uani 1 1 d .
C17 C 0.1874(5) -0.0215(5) 0.1077(6) 0.0309(11) Uani 1 1 d .
C18 C 0.1680(5) -0.0604(5) 0.2009(6) 0.0279(10) Uani 1 1 d .
C19 C 0.1490(7) 0.0549(7) 0.4368(7) 0.0414(13) Uani 1 1 d .
H19A H 0.0522 0.0033 0.4044 0.062 Uiso 1 1 calc GR
H19B H 0.1695 0.1480 0.5107 0.062 Uiso 1 1 calc GR
H19C H 0.2120 0.0145 0.4737 0.062 Uiso 1 1 calc GR
C20 C 0.1902(7) 0.3041(6) 0.3902(7) 0.0414(13) Uani 1 1 d .
H20A H 0.1030 0.3172 0.3471 0.062 Uiso 1 1 calc GR
H20B H 0.2692 0.3701 0.4051 0.062 Uiso 1 1 calc GR
H20C H 0.2002 0.3162 0.4801 0.062 Uiso 1 1 calc GR
C21 C 0.1967(8) 0.1928(7) 0.0927(8) 0.0501(16) Uani 1 1 d .
H21A H 0.1219 0.1417 -0.0023 0.075 Uiso 1 1 calc GR
H21B H 0.2872 0.2075 0.0887 0.075 Uiso 1 1 calc GR
H21C H 0.1851 0.2798 0.1462 0.075 Uiso 1 1 calc GR
C22 C 0.1856(7) -0.1117(7) -0.0314(6) 0.0431(13) Uani 1 1 d .
H22A H 0.0944 -0.1364 -0.1056 0.065 Uiso 1 1 calc GR
H22B H 0.2028 -0.1932 -0.0370 0.065 Uiso 1 1 calc GR
H22C H 0.2585 -0.0646 -0.0430 0.065 Uiso 1 1 calc GR
C23 C 0.1441(7) -0.1984(6) 0.1785(7) 0.0403(13) Uani 1 1 d .
H23A H 0.0479 -0.2352 0.1616 0.060 Uiso 1 1 calc GR
H23B H 0.2087 -0.1931 0.2618 0.060 Uiso 1 1 calc GR
H23C H 0.1602 -0.2571 0.0976 0.060 Uiso 1 1 calc GR
P1 P 0.19084(14) 0.44980(14) 0.82298(14) 0.0320(3) Uani 1 1 d .
F1 F 0.2456(5) 0.3903(4) 0.9187(4) 0.0560(10) Uani 1 1 d .
F2 F 0.0804(4) 0.4864(4) 0.8864(5) 0.0526(9) Uani 1 1 d .
F3 F 0.0797(4) 0.3050(4) 0.7027(4) 0.0522(9) Uani 1 1 d .
F4 F 0.1340(5) 0.5070(5) 0.7268(5) 0.0635(12) Uani 1 1 d .
F5 F 0.3003(5) 0.4111(5) 0.7593(5) 0.0678(12) Uani 1 1 d .
F6 F 0.3012(4) 0.5942(4) 0.9435(5) 0.0601(11) Uani 1 1 d .
C1S C 0.4463(14) -0.0069(13) 0.4678(14) 0.020(5) Uiso 0.33(2) 1 d .

loop_
_atom_site_aniso_label
_atom_site_aniso_U_11
_atom_site_aniso_U_22
_atom_site_aniso_U_33
_atom_site_aniso_U_23
_atom_site_aniso_U_13
_atom_site_aniso_U_12
Rh1 0.0303(2) 0.0245(2) 0.0284(2) 0.00262(17) 0.01362(17) 0.00686(16)
N1 0.031(2) 0.025(2) 0.023(2) 0.0073(18) 0.0127(17) 0.0057(17)
N2 0.034(2) 0.022(2) 0.032(2) 0.0113(18) 0.0165(19) 0.0086(18)
C1 0.038(3) 0.034(3) 0.026(3) 0.009(2) 0.018(2) 0.009(2)
C2 0.049(3) 0.033(3) 0.027(3) 0.013(2) 0.021(2) 0.014(2)
C3 0.043(3) 0.028(3) 0.026(3) 0.011(2) 0.011(2) 0.009(2)
C4 0.035(3) 0.023(2) 0.033(3) 0.014(2) 0.015(2) 0.010(2)
C5 0.032(3) 0.020(2) 0.032(3) 0.014(2) 0.016(2) 0.0094(19)
C6 0.033(3) 0.023(2) 0.026(2) 0.012(2) 0.015(2) 0.008(2)
C7 0.038(3) 0.028(3) 0.035(3) 0.019(2) 0.017(2) 0.008(2)
C8 0.035(3) 0.032(3) 0.037(3) 0.016(3) 0.018(3) 0.007(2)
C9 0.033(3) 0.025(2) 0.023(2) 0.011(2) 0.014(2) 0.011(2)
C10 0.038(3) 0.028(3) 0.032(3) 0.014(2) 0.020(2) 0.012(2)
C11 0.042(3) 0.034(3) 0.037(3) 0.018(3) 0.021(2) 0.020(2)
C12 0.051(3) 0.026(3) 0.041(3) 0.012(2) 0.025(3) 0.015(2)
C13 0.041(3) 0.022(2) 0.042(3) 0.012(2) 0.021(3) 0.010(2)
C14 0.024(2) 0.027(2) 0.033(3) 0.012(2) 0.014(2) 0.0076(19)
C15 0.026(2) 0.030(3) 0.032(3) 0.014(2) 0.011(2) 0.008(2)
C16 0.041(3) 0.030(3) 0.033(3) 0.014(2) 0.017(2) 0.014(2)
C17 0.030(3) 0.026(3) 0.027(3) 0.008(2) 0.012(2) 0.004(2)
C18 0.025(2) 0.022(2) 0.028(2) 0.009(2) 0.0090(19) 0.0024(18)
C19 0.049(3) 0.043(3) 0.039(3) 0.022(3) 0.026(3) 0.018(3)
C20 0.049(3) 0.027(3) 0.045(3) 0.012(3) 0.025(3) 0.017(2)
C21 0.067(4) 0.047(4) 0.056(4) 0.038(3) 0.031(3) 0.022(3)
C22 0.052(4) 0.038(3) 0.031(3) 0.012(3) 0.019(3) 0.014(3)
C23 0.052(3) 0.022(3) 0.045(3) 0.015(2) 0.024(3) 0.010(2)
P1 0.0364(7) 0.0262(7) 0.0280(7) 0.0100(6) 0.0147(6) 0.0088(6)
F1 0.083(3) 0.049(2) 0.0399(19) 0.0234(18) 0.025(2) 0.035(2)
F2 0.052(2) 0.050(2) 0.056(2) 0.0186(19) 0.0343(19) 0.0230(18)
F3 0.064(2) 0.0306(18) 0.0384(19) 0.0060(15) 0.0178(18) 0.0046(17)
F4 0.077(3) 0.056(2) 0.060(3) 0.042(2) 0.018(2) 0.013(2)
F5 0.058(2) 0.081(3) 0.058(3) 0.022(2) 0.039(2) 0.024(2)
F6 0.051(2) 0.035(2) 0.055(2) 0.0067(18) 0.0093(19) -0.0023(17)

loop_
_atom_type_symbol
_atom_type_description
_atom_type_scat_dispersion_real
_atom_type_scat_dispersion_imag
_atom_type_scat_source
C C 0.0181 0.0091 'International Tables Vol C Tables 4.2.6.8 and 6.1.1.4'
H H 0.0000 0.0000 'International Tables Vol C Tables 4.2.6.8 and 6.1.1.4'
F F 0.0727 0.0534 'International Tables Vol C Tables 4.2.6.8 and 6.1.1.4'
N N 0.0311 0.0180 'International Tables Vol C Tables 4.2.6.8 and 6.1.1.4'
P P 0.2955 0.4335 'International Tables Vol C Tables 4.2.6.8 and 6.1.1.4'
Rh Rh 0.0927 3.6045 'International Tables Vol C Tables 4.2.6.8 and 6.1.1.4'

loop_
_geom_angle_atom_site_label_1
_geom_angle_atom_site_label_2
_geom_angle_atom_site_label_3
_geom_angle
N1 Rh1 N2 86.34(17)
N1 Rh1 C7 64.69(16)
N1 Rh1 H7A 77.9(16)
N1 Rh1 C14 112.99(19)
N1 Rh1 C15 104.26(19)
N1 Rh1 C16 127.69(19)
N1 Rh1 C17 165.79(19)
N1 Rh1 C18 145.90(18)
N2 Rh1 C7 65.13(16)
N2 Rh1 H7A 77.9(15)
N2 Rh1 C14 144.44(18)
N2 Rh1 C15 166.20(19)
N2 Rh1 C16 128.4(2)
N2 Rh1 C17 103.92(19)
N2 Rh1 C18 112.20(18)
H7A Rh1 C7 18.9(15)
C14 Rh1 C7 149.61(17)
C14 Rh1 H7A 133.6(15)
C14 Rh1 C18 37.2(2)
C15 Rh1 C7 111.09(18)
C15 Rh1 H7A 95.4(15)
C15 Rh1 C14 38.6(2)
C15 Rh1 C16 37.8(2)
C15 Rh1 C18 63.5(2)
C16 Rh1 C7 93.26(18)
C16 Rh1 H7A 74.4(15)
C16 Rh1 C14 63.4(2)
C16 Rh1 C18 63.1(2)
C17 Rh1 C7 110.40(18)
C17 Rh1 H7A 94.4(15)
C17 Rh1 C14 63.8(2)
C17 Rh1 C15 64.2(2)
C17 Rh1 C16 38.1(2)
C17 Rh1 C18 38.3(2)
C18 Rh1 C7 148.61(18)
C18 Rh1 H7A 132.4(15)
C1 N1 Rh1 118.2(4)
C5 N1 Rh1 123.9(4)
C5 N1 C1 117.7(5)
C9 N2 Rh1 123.3(3)
C13 N2 Rh1 118.0(4)
C13 N2 C9 118.6(5)
N1 C1 H1 109(5)
N1 C1 C2 124.2(6)
C2 C1 H1 127(5)
C1 C2 H2 122(5)
C1 C2 C3 117.9(5)
C3 C2 H2 119(5)
C2 C3 H3 119(5)
C2 C3 C4 119.5(5)
C4 C3 H3 121(5)
C3 C4 H4 123(3)
C3 C4 C5 119.6(5)
C5 C4 H4 117(3)
N1 C5 C4 121.0(5)
N1 C5 C6 117.6(5)
C4 C5 C6 121.4(5)
C5 C6 C7 109.7(4)
C8 C6 C5 111.1(4)
C8 C6 C7 106.5(4)
C8 C6 C9 110.8(4)
C9 C6 C5 109.0(4)
C9 C6 C7 109.7(4)
Rh1 C7 H7A 43(3)
Rh1 C7 H7B 138(6)
Rh1 C7 H7C 125(4)
C6 C7 Rh1 78.3(3)
C6 C7 H7A 121(3)
C6 C7 H7B 111(6)
C6 C7 H7C 109(4)
H7A C7 H7B 113(7)
H7A C7 H7C 107(5)
H7B C7 H7C 92(7)
C6 C8 H8A 108(5)
C6 C8 H8B 109(3)
C6 C8 H8C 118(4)
H8A C8 H8B 110(6)
H8A C8 H8C 109(6)
H8B C8 H8C 103(5)
N2 C9 C6 118.1(4)
N2 C9 C10 119.7(5)
C10 C9 C6 122.2(5)
C9 C10 H10 118(4)
C11 C10 C9 120.6(5)
C11 C10 H10 121(4)
C10 C11 H11 114(4)
C12 C11 C10 119.2(5)
C12 C11 H11 127(4)
C11 C12 H12 120(4)
C13 C12 C11 118.0(5)
C13 C12 H12 121(4)
N2 C13 C12 123.9(5)
N2 C13 H13 114(4)
C12 C13 H13 122(4)
C15 C14 Rh1 69.0(3)
C15 C14 C19 127.2(5)
C18 C14 Rh1 71.5(3)
C18 C14 C15 107.3(5)
C18 C14 C19 125.5(5)
C19 C14 Rh1 126.8(4)
C14 C15 Rh1 72.4(3)
C14 C15 C20 125.9(5)
C16 C15 Rh1 72.6(3)
C16 C15 C14 108.2(5)
C16 C15 C20 125.6(5)
C20 C15 Rh1 124.7(4)
C15 C16 Rh1 69.6(3)
C15 C16 C17 108.0(5)
C15 C16 C21 126.3(5)
C17 C16 Rh1 69.3(3)
C17 C16 C21 125.7(6)
C21 C16 Rh1 126.4(5)
C16 C17 Rh1 72.6(3)
C16 C17 C18 107.7(5)
C16 C17 C22 125.3(5)
C18 C17 Rh1 72.8(3)
C18 C17 C22 126.5(5)
C22 C17 Rh1 126.3(4)
C14 C18 Rh1 71.3(3)
C14 C18 C17 108.5(5)
C14 C18 C23 124.7(5)
C17 C18 Rh1 68.9(3)
C17 C18 C23 126.8(5)
C23 C18 Rh1 127.6(4)
C14 C19 H19A 109.5
C14 C19 H19B 109.5
C14 C19 H19C 109.5
H19A C19 H19B 109.5
H19A C19 H19C 109.5
H19B C19 H19C 109.5
C15 C20 H20A 109.5
C15 C20 H20B 109.5
C15 C20 H20C 109.5
H20A C20 H20B 109.5
H20A C20 H20C 109.5
H20B C20 H20C 109.5
C16 C21 H21A 109.5
C16 C21 H21B 109.5
C16 C21 H21C 109.5
H21A C21 H21B 109.5
H21A C21 H21C 109.5
H21B C21 H21C 109.5
C17 C22 H22A 109.5
C17 C22 H22B 109.5
C17 C22 H22C 109.5
H22A C22 H22B 109.5
H22A C22 H22C 109.5
H22B C22 H22C 109.5
C18 C23 H23A 109.5
C18 C23 H23B 109.5
C18 C23 H23C 109.5
H23A C23 H23B 109.5
H23A C23 H23C 109.5
H23B C23 H23C 109.5
F2 P1 F1 89.4(2)
F2 P1 F3 89.7(2)
F3 P1 F1 89.4(2)
F4 P1 F1 179.0(3)
F4 P1 F2 90.2(3)
F4 P1 F3 89.7(2)
F4 P1 F5 90.4(3)
F4 P1 F6 90.5(3)
F5 P1 F1 90.1(3)
F5 P1 F2 179.2(3)
F5 P1 F3 89.6(3)
F5 P1 F6 90.7(3)
F6 P1 F1 90.4(3)
F6 P1 F2 89.9(2)
F6 P1 F3 179.6(3)

loop_
_geom_bond_atom_site_label_1
_geom_bond_atom_site_label_2
_geom_bond_distance
_geom_bond_site_symmetry_2
Rh1 N1 2.096(4) .
Rh1 N2 2.100(4) .
Rh1 C7 3.199(6) .
Rh1 H7A 2.46(6) .
Rh1 C14 2.214(5) .
Rh1 C15 2.169(5) .
Rh1 C16 2.209(6) .
Rh1 C17 2.165(5) .
Rh1 C18 2.217(5) .
N1 C1 1.359(7) .
N1 C5 1.346(7) .
N2 C9 1.353(7) .
N2 C13 1.351(7) .
C1 H1 0.90(9) .
C1 C2 1.367(9) .
C2 H2 0.97(9) .
C2 C3 1.372(9) .
C3 H3 0.91(8) .
C3 C4 1.391(9) .
C4 H4 0.98(5) .
C4 C5 1.394(8) .
C5 C6 1.539(7) .
C6 C7 1.543(7) .
C6 C8 1.534(8) .
C6 C9 1.536(7) .
C7 H7A 1.18(7) .
C7 H7B 0.94(10) .
C7 H7C 0.84(7) .
C8 H8A 0.98(9) .
C8 H8B 1.03(6) .
C8 H8C 0.84(6) .
C9 C10 1.395(7) .
C10 H10 0.97(8) .
C10 C11 1.380(8) .
C11 H11 0.89(7) .
C11 C12 1.378(9) .
C12 H12 0.99(7) .
C12 C13 1.365(9) .
C13 H13 1.05(8) .
C14 C15 1.450(8) .
C14 C18 1.414(8) .
C14 C19 1.497(8) .
C15 C16 1.418(8) .
C15 C20 1.507(8) .
C16 C17 1.428(8) .
C16 C21 1.505(8) .
C17 C18 1.439(8) .
C17 C22 1.494(8) .
C18 C23 1.499(7) .
C19 H19A 0.9800 .
C19 H19B 0.9800 .
C19 H19C 0.9800 .
C20 H20A 0.9800 .
C20 H20B 0.9800 .
C20 H20C 0.9800 .
C21 H21A 0.9800 .
C21 H21B 0.9800 .
C21 H21C 0.9800 .
C22 H22A 0.9800 .
C22 H22B 0.9800 .
C22 H22C 0.9800 .
C23 H23A 0.9800 .
C23 H23B 0.9800 .
C23 H23C 0.9800 .
P1 F1 1.596(4) .
P1 F2 1.594(4) .
P1 F3 1.596(4) .
P1 F4 1.583(4) .
P1 F5 1.590(4) .
P1 F6 1.590(4) .
C1S C1S 1.10(3) 2_656

loop_
_geom_hbond_atom_site_label_D
_geom_hbond_atom_site_label_H
_geom_hbond_atom_site_label_A
_geom_hbond_distance_DH
_geom_hbond_distance_HA
_geom_hbond_distance_DA
_geom_hbond_angle_DHA
_geom_hbond_site_symmetry_A
C2 H2 F1 0.97(9) 2.59(9) 3.254(7) 125(6) 2_667
C12 H12 F1 0.99(7) 2.59(7) 3.216(7) 121(5) 2_656
C13 H13 F6 1.05(8) 2.58(8) 3.170(7) 115(5) 1_544

loop_
_geom_torsion_atom_site_label_1
_geom_torsion_atom_site_label_2
_geom_torsion_atom_site_label_3
_geom_torsion_atom_site_label_4
_geom_torsion
Rh1 N1 C1 C2 172.5(5)
Rh1 N1 C5 C4 -170.5(4)
Rh1 N1 C5 C6 8.9(6)
Rh1 N2 C9 C6 -7.2(6)
Rh1 N2 C9 C10 173.4(4)
Rh1 N2 C13 C12 -174.2(5)
Rh1 C14 C15 C16 64.2(4)
Rh1 C14 C15 C20 -120.5(5)
Rh1 C14 C18 C17 -59.0(4)
Rh1 C14 C18 C23 123.3(5)
Rh1 C15 C16 C17 58.8(4)
Rh1 C15 C16 C21 -120.8(6)
Rh1 C16 C17 C18 64.8(4)
Rh1 C16 C17 C22 -122.6(6)
Rh1 C17 C18 C14 60.5(4)
Rh1 C17 C18 C23 -121.9(5)
N1 C1 C2 C3 -1.0(9)
N1 C5 C6 C7 58.0(6)
N1 C5 C6 C8 175.5(4)
N1 C5 C6 C9 -62.1(6)
N2 C9 C10 C11 1.6(8)
C1 N1 C5 C4 3.7(7)
C1 N1 C5 C6 -176.9(5)
C1 C2 C3 C4 2.2(8)
C2 C3 C4 C5 -0.6(8)
C3 C4 C5 N1 -2.5(8)
C3 C4 C5 C6 178.1(5)
C4 C5 C6 C7 -122.6(5)
C4 C5 C6 C8 -5.1(7)
C4 C5 C6 C9 117.3(5)
C5 N1 C1 C2 -2.0(9)
C5 C6 C7 Rh1 -59.8(3)
C5 C6 C9 N2 61.1(6)
C5 C6 C9 C10 -119.5(5)
C6 C9 C10 C11 -177.7(5)
C7 C6 C9 N2 -59.0(6)
C7 C6 C9 C10 120.4(5)
C8 C6 C7 Rh1 179.9(4)
C8 C6 C9 N2 -176.3(5)
C8 C6 C9 C10 3.1(7)
C9 N2 C13 C12 2.5(9)
C9 C6 C7 Rh1 59.9(3)
C9 C10 C11 C12 0.5(9)
C10 C11 C12 C13 -1.1(9)
C11 C12 C13 N2 -0.4(10)
C13 N2 C9 C6 176.3(5)
C13 N2 C9 C10 -3.0(7)
C14 C15 C16 Rh1 -64.1(4)
C14 C15 C16 C17 -5.2(6)
C14 C15 C16 C21 175.1(6)
C15 C14 C18 Rh1 60.0(3)
C15 C14 C18 C17 0.9(6)
C15 C14 C18 C23 -176.7(5)
C15 C16 C17 Rh1 -59.0(4)
C15 C16 C17 C18 5.8(6)
C15 C16 C17 C22 178.4(5)
C16 C17 C18 Rh1 -64.7(4)
C16 C17 C18 C14 -4.2(6)
C16 C17 C18 C23 173.4(5)
C18 C14 C15 Rh1 -61.6(3)
C18 C14 C15 C16 2.7(6)
C18 C14 C15 C20 177.9(5)
C19 C14 C15 Rh1 120.9(6)
C19 C14 C15 C16 -174.8(5)
C19 C14 C15 C20 0.4(9)
C19 C14 C18 Rh1 -122.4(5)
C19 C14 C18 C17 178.5(5)
C19 C14 C18 C23 0.8(8)
C20 C15 C16 Rh1 120.7(5)
C20 C15 C16 C17 179.5(5)
C20 C15 C16 C21 -0.2(10)
C21 C16 C17 Rh1 120.7(6)
C21 C16 C17 C18 -174.5(6)
C21 C16 C17 C22 -1.9(10)
C22 C17 C18 Rh1 122.8(6)
C22 C17 C18 C14 -176.6(5)
C22 C17 C18 C23 1.0(9)
